data_7250756
loop_
_publ_author_name
'Esrafili, Leili'
'Cheung, Ocean'
'Adriaensens, Peter'
'Derveaux, Elien'
'Glasby, Lawson T.'
'Moghadam, Peyman Z.'
'Vande Velde, Christophe M. L.'

_publ_section_title
;
 Unlocking porosity: structural tuning of urea-based MOFs via reaction
 parameter control
;
_journal_issue 34
_journal_name_full 'RSC Advances'
_journal_page_first 27531
_journal_page_last 27543
_journal_paper_doi 10.1039/D5RA02649K
_journal_volume 15
_journal_year 2025
_chemical_formula_moiety 'C13 H10 N3 O3.25 Zn, 2.08[CH3N1O2], 0.333[CH3N1O2], 0.333[CH3NO2]'
_chemical_formula_sum 'C15.75 H18.25 N5.75 O8.75 Zn'
_chemical_formula_weight 493.48
_chemical_properties_physical Air-sensitive,Moisture-sensitive
_space_group_crystal_system hexagonal
_space_group_IT_number 180
_space_group_name_Hall 'P 62 2 (0 0 4)'
_space_group_name_H-M_alt 'P 62 2 2'
_atom_sites_solution_hydrogens geom
_audit_creation_date 2025-07-03
_audit_creation_method
;
Olex2 1.5
(compiled 2024.02.16 svn.r378c4104 for OlexSys, GUI svn.r6928)
;
_audit_update_record
;
2025-07-03 deposited with the CCDC.	2025-07-23 downloaded from the CCDC.
;
_cell_angle_alpha 90
_cell_angle_beta 90
_cell_angle_gamma 120
_cell_formula_units_Z 12
_cell_length_a 32.440(3)
_cell_length_b 32.440(3)
_cell_length_c 7.5934(5)
_cell_measurement_reflns_used 2000
_cell_measurement_temperature 100.15
_cell_measurement_theta_max 38.7890
_cell_measurement_theta_min 4.1520
_cell_volume 6920.4(10)
_computing_molecular_graphics 'Olex2 1.5 (Dolomanov et al., 2009)'
_computing_publication_material 'Olex2 1.5 (Dolomanov et al., 2009)'
_computing_structure_refinement 'XL  (Sheldrick, 2008)'
_diffrn_ambient_temperature 100.15
_diffrn_measured_fraction_theta_full 0.985
_diffrn_measured_fraction_theta_max 0.985
_diffrn_measurement_device_type 'Rigaku Synergy R'
_diffrn_radiation_type CuK\a
_diffrn_radiation_wavelength 1.54187
_diffrn_reflns_av_R_equivalents 0.0412
_diffrn_reflns_av_unetI/netI 0.0731
_diffrn_reflns_Laue_measured_fraction_full 0.985
_diffrn_reflns_Laue_measured_fraction_max 0.985
_diffrn_reflns_limit_h_max 23
_diffrn_reflns_limit_h_min -26
_diffrn_reflns_limit_k_max 20
_diffrn_reflns_limit_k_min -12
_diffrn_reflns_limit_l_max 6
_diffrn_reflns_limit_l_min -5
_diffrn_reflns_number 4792
_diffrn_reflns_point_group_measured_fraction_full 0.966
_diffrn_reflns_point_group_measured_fraction_max 0.966
_diffrn_reflns_theta_full 39.883
_diffrn_reflns_theta_max 39.883
_diffrn_reflns_theta_min 4.163
_exptl_absorpt_coefficient_mu 1.972
_exptl_absorpt_correction_T_max 1
_exptl_absorpt_correction_T_min 0.41496
_exptl_absorpt_correction_type multi-scan
_exptl_absorpt_process_details
;
CrysAlisPro 1.171.43.76a (Rigaku Oxford Diffraction, 2023)
Empirical absorption correction using spherical harmonics,
implemented in SCALE3 ABSPACK scaling algorithm.
;
_exptl_crystal_colour 'light brown'
_exptl_crystal_colour_modifier light
_exptl_crystal_colour_primary brown
_exptl_crystal_density_diffrn 1.421
_exptl_crystal_description needle
_exptl_crystal_F_000 3036
_exptl_crystal_recrystallization_method 'solvothermal synthesis, drying, solvent exchange with nitromethane'
_exptl_crystal_size_max 0.4
_exptl_crystal_size_mid 0.1
_exptl_crystal_size_min 0.1
_refine_diff_density_max 0.423
_refine_diff_density_min -0.322
_refine_diff_density_rms 0.072
_refine_ls_abs_structure_details
;
 Flack x determined using 292 quotients [(I+)-(I-)]/[(I+)+(I-)]
 (Parsons, Flack and Wagner, Acta Cryst. B69 (2013) 249-259).
;
_refine_ls_abs_structure_Flack 0.16(8)
_refine_ls_extinction_method none
_refine_ls_goodness_of_fit_ref 1.152
_refine_ls_hydrogen_treatment constr
_refine_ls_matrix_type full
_refine_ls_number_parameters 162
_refine_ls_number_reflns 1368
_refine_ls_number_restraints 307
_refine_ls_restrained_S_all 1.057
_refine_ls_R_factor_all 0.1225
_refine_ls_R_factor_gt 0.0806
_refine_ls_shift/su_max 0.000
_refine_ls_shift/su_mean 0.000
_refine_ls_structure_factor_coef Fsqd
_refine_ls_weighting_details 'w=1/[\s^2^(Fo^2^)+(0.1535P)^2^+28.4734P] where P=(Fo^2^+2Fc^2^)/3'
_refine_ls_weighting_scheme calc
_refine_ls_wR_factor_gt 0.2244
_refine_ls_wR_factor_ref 0.2748
_reflns_Friedel_coverage 0.576
_reflns_Friedel_fraction_full 0.935
_reflns_Friedel_fraction_max 0.935
_reflns_number_gt 1000
_reflns_number_total 1368
_reflns_threshold_expression 'I > 2\s(I)'
_cod_data_source_file d5ra02649k1.cif
_cod_data_source_block tmu31_nm_rigsynr_vlchex_sq
_cod_original_cell_volume 6920.4(12)
_cod_original_sg_symbol_Hall 'P 62 2c (0 0 1)'
_cod_database_code 7250756
_shelx_shelxl_version_number 2019/1
_shelx_space_group_comment
;
The symmetry employed for this shelxl refinement is uniquely defined
by the following loop, which should always be used as a source of
symmetry information in preference to the above space-group names.
They are only intended as comments.
;
_shelx_estimated_absorpt_t_max 0.827
_shelx_estimated_absorpt_t_min 0.506
_olex2_refinement_description
;
1. Fixed Uiso
 At 1.2 times of:
  All C(H) groups, All N(H) groups
2. Restrained distances
 C1-C2
 1.47 with sigma of 0.02
 N1-C8 \\sim N52-C58
 with sigma of 0.02
 N52-C54 \\sim N1-C5
 with sigma of 0.02
 O1-C1 \\sim O2-C1
 with sigma of 0.02
3. Uiso/Uaniso restraints and constraints
All non-hydrogen atoms have similar U: within 2A with sigma of 0.04 and sigma
for terminal atoms of 0.08 within 2A
Uanis(C1) \\sim Ueq: with sigma of 0.01 and sigma for terminal atoms of 0.02
4. Rigid body (RIGU) restrains
 All non-hydrogen atoms
 with sigma for 1-2 distances of 0.004 and sigma for 1-3 distances of 0.004
5.a Aromatic/amide H refined with riding coordinates:
 N1(H1), C3(H3), C7(H7), C6(H6), C4(H4), N52(H52), C52(H52A), C53(H53),
 C55(H55), C56(H56)
5.b Fitted hexagon refined as free rotating group:
 C3(C2,C7,C6,C5,C4), C52(C53,C54,C55,C56,N51)
;
_platon_squeeze_special_details
;
A solvent mask was calculated and 1056 electrons were 
found in a volume of 3489\%A^3^ in 3 voids per unit cell. 
This is consistent with the presence of 
25[CH3NO2], 4[CH3NO2], 4[CH3NO2] per Unit Cell 
which account for 1056 electrons 
per unit cell.
;
_platon_squeeze_void_probe_radius 1.20
_olex2_submission_special_instructions 'No special instructions were received'

loop_
_space_group_symop_operation_xyz
'x, y, z'
'-y, x-y, z+2/3'
'-x+y, -x, z+1/3'
'-x, -y, z'
'y, -x+y, z+2/3'
'x-y, x, z+1/3'
'y, x, -z+2/3'
'x-y, -y, -z'
'-x, -x+y, -z+1/3'
'-y, -x, -z+2/3'
'-x+y, y, -z'
'x, x-y, -z+1/3'

loop_
_atom_site_label
_atom_site_type_symbol
_atom_site_fract_x
_atom_site_fract_y
_atom_site_fract_z
_atom_site_U_iso_or_equiv
_atom_site_adp_type
_atom_site_occupancy
_atom_site_site_symmetry_order
_atom_site_calc_flag
_atom_site_refinement_flags_posn
_atom_site_refinement_flags_adp
_atom_site_refinement_flags_occupancy
_atom_site_disorder_assembly
_atom_site_disorder_group
Zn1 Zn 0.48862(14) 0.45037(15) 0.5030(5) 0.106(2) Uani 1 1 d . U . . .
O1 O 0.5445(8) 0.4759(8) 0.640(3) 0.119(6) Uani 1 1 d D U . . .
O2 O 0.5672(8) 0.5547(8) 0.628(2) 0.132(7) Uani 1 1 d D U . . .
O3 O 0.7503(8) 0.5007(15) 1.000000 0.173(15) Uani 1 2 d S TU P . .
O4 O 0.500000 0.500000 0.333333 0.109(11) Uani 1 4 d S TU P . .
O54 O 0.506(2) 0.2528(11) 0.166667 0.27(2) Uani 1 2 d S TU P . .
N1 N 0.7605(9) 0.5787(11) 0.936(4) 0.152(10) Uani 1 1 d D U . . .
H1 H 0.783079 0.608763 0.928771 0.183 Uiso 1 1 calc R U . . .
C3 C 0.6532(9) 0.5834(9) 0.776(3) 0.131(10) Uani 1 1 d G U . . .
H3 H 0.644731 0.606937 0.751677 0.157 Uiso 1 1 calc R U . . .
C2 C 0.6216(7) 0.5359(10) 0.738(2) 0.131(10) Uani 1 1 d DG U . . .
C7 C 0.6341(8) 0.5015(7) 0.774(3) 0.138(11) Uani 1 1 d G U . . .
H7 H 0.612459 0.469033 0.747990 0.166 Uiso 1 1 calc R U . . .
C6 C 0.6782(10) 0.5147(9) 0.848(3) 0.135(10) Uani 1 1 d G U . . .
H6 H 0.686662 0.491178 0.872530 0.162 Uiso 1 1 calc R U . . .
C5 C 0.7098(6) 0.5622(10) 0.886(3) 0.137(10) Uani 1 1 d DG U . . .
C4 C 0.6973(8) 0.5966(7) 0.850(3) 0.138(10) Uani 1 1 d G U . . .
H4 H 0.718935 0.629083 0.876220 0.166 Uiso 1 1 calc R U . . .
C8 C 0.7702(11) 0.540(2) 1.000000 0.156(17) Uani 1 2 d DS TU P . .
N52 N 0.4277(14) 0.2423(10) 0.236(5) 0.219(15) Uani 1 1 d D U . . .
H52 H 0.397793 0.219452 0.240957 0.262 Uiso 1 1 calc R U . . .
C1 C 0.5720(10) 0.5187(10) 0.660(5) 0.119(9) Uani 1 1 d D U . . .
C52 C 0.4211(10) 0.3493(11) 0.396(3) 0.159(12) Uani 1 1 d G U . . .
H52A H 0.397568 0.357925 0.418654 0.191 Uiso 1 1 calc R U . . .
C53 C 0.4077(8) 0.3043(9) 0.331(3) 0.179(12) Uani 1 1 d G U . . .
H53 H 0.375146 0.282143 0.309174 0.214 Uiso 1 1 calc R U . . .
C54 C 0.4421(13) 0.2916(7) 0.298(3) 0.202(13) Uani 1 1 d DG U . . .
C55 C 0.4898(11) 0.3240(11) 0.331(4) 0.188(13) Uani 1 1 d G U . . .
H55 H 0.513324 0.315324 0.308337 0.225 Uiso 1 1 calc R U . . .
C56 C 0.5031(8) 0.3690(10) 0.396(3) 0.161(12) Uani 1 1 d G U . . .
H56 H 0.535747 0.391105 0.417818 0.193 Uiso 1 1 calc R U . . .
N51 N 0.4688(12) 0.3816(7) 0.429(2) 0.156(10) Uani 1 1 d G U . . .
C58 C 0.465(3) 0.2327(14) 0.166667 0.22(2) Uani 1 2 d DS TU P . .

loop_
_atom_site_aniso_label
_atom_site_aniso_U_11
_atom_site_aniso_U_22
_atom_site_aniso_U_33
_atom_site_aniso_U_23
_atom_site_aniso_U_13
_atom_site_aniso_U_12
Zn1 0.138(4) 0.157(4) 0.063(3) 0.010(3) 0.008(3) 0.103(3)
O1 0.128(12) 0.160(13) 0.091(11) 0.008(10) -0.007(11) 0.088(10)
O2 0.177(16) 0.188(15) 0.070(12) -0.007(11) -0.001(12) 0.122(13)
O3 0.15(2) 0.16(3) 0.21(3) 0.000 -0.05(3) 0.082(13)
O4 0.138(16) 0.138(16) 0.077(17) 0.000 0.000 0.089(17)
O54 0.26(3) 0.27(4) 0.28(5) -0.04(4) 0.000 0.129(17)
N1 0.155(16) 0.18(2) 0.14(2) -0.003(14) -0.012(14) 0.092(14)
C3 0.136(16) 0.165(17) 0.10(2) 0.007(15) -0.002(14) 0.080(13)
C2 0.136(13) 0.164(16) 0.11(2) 0.005(15) 0.000(12) 0.085(12)
C7 0.150(17) 0.165(18) 0.12(2) -0.003(16) -0.020(16) 0.090(14)
C6 0.147(17) 0.167(18) 0.12(2) -0.014(17) -0.017(15) 0.097(14)
C5 0.155(16) 0.171(18) 0.10(2) -0.010(17) -0.006(15) 0.095(14)
C4 0.149(17) 0.181(18) 0.11(2) -0.015(17) -0.009(15) 0.098(14)
C8 0.15(2) 0.16(3) 0.16(4) 0.000 -0.02(2) 0.082(13)
N52 0.26(3) 0.189(19) 0.22(3) -0.022(18) 0.011(18) 0.125(18)
C1 0.127(12) 0.150(13) 0.094(14) 0.001(10) 0.003(9) 0.079(9)
C52 0.23(2) 0.17(2) 0.09(2) 0.012(16) 0.019(18) 0.109(16)
C53 0.26(2) 0.18(2) 0.12(2) 0.004(17) 0.02(2) 0.119(16)
C54 0.25(2) 0.187(19) 0.18(3) -0.009(18) 0.02(2) 0.119(17)
C55 0.24(2) 0.17(2) 0.17(3) -0.006(18) 0.02(2) 0.120(17)
C56 0.23(2) 0.168(19) 0.12(2) 0.015(17) 0.022(19) 0.120(16)
N51 0.23(2) 0.157(16) 0.112(19) 0.008(12) 0.013(18) 0.115(14)
C58 0.26(4) 0.21(2) 0.22(4) -0.04(3) 0.000 0.130(18)

loop_
_atom_type_symbol
_atom_type_description
_atom_type_scat_dispersion_real
_atom_type_scat_dispersion_imag
_atom_type_scat_source
C C 0.0181 0.0091 'International Tables Vol C Tables 4.2.6.8 and 6.1.1.4'
H H 0.0000 0.0000 'International Tables Vol C Tables 4.2.6.8 and 6.1.1.4'
N N 0.0311 0.0180 'International Tables Vol C Tables 4.2.6.8 and 6.1.1.4'
O O 0.0492 0.0322 'International Tables Vol C Tables 4.2.6.8 and 6.1.1.4'
Zn Zn -1.5491 0.6778 'International Tables Vol C Tables 4.2.6.8 and 6.1.1.4'

loop_
_geom_angle_atom_site_label_1
_geom_angle_atom_site_label_2
_geom_angle_atom_site_label_3
_geom_angle
_geom_angle_site_symmetry_1
_geom_angle_site_symmetry_3
_geom_angle_publ_flag
O1 Zn1 Zn1 81.8(7) . 4_665 ?
O1 Zn1 O2 114.4(9) . 4_665 ?
O1 Zn1 O4 104.9(7) . . ?
O1 Zn1 N51 109.7(11) . . ?
O2 Zn1 Zn1 78.9(7) 4_665 4_665 ?
O2 Zn1 N51 105.3(11) 4_665 . ?
O4 Zn1 Zn1 41.41(12) . 4_665 ?
O4 Zn1 O2 99.9(6) . 4_665 ?
O4 Zn1 N51 122.6(5) . . ?
N51 Zn1 Zn1 163.7(5) . 4_665 ?
C1 O1 Zn1 124(2) . . ?
C1 O2 Zn1 122.9(19) . 4_665 ?
Zn1 O4 Zn1 118.9(2) 7 . ?
Zn1 O4 Zn1 118.9(2) 10_665 4_665 ?
Zn1 O4 Zn1 97.2(2) 7 10_665 ?
Zn1 O4 Zn1 97.2(2) 4_665 . ?
Zn1 O4 Zn1 113.0(2) 7 4_665 ?
Zn1 O4 Zn1 113.0(2) 10_665 . ?
C5 N1 H1 122.3 . . ?
C5 N1 C8 115(2) . . ?
C8 N1 H1 122.3 . . ?
C2 C3 H3 120.0 . . ?
C2 C3 C4 120.0 . . ?
C4 C3 H3 120.0 . . ?
C3 C2 C7 120.0 . . ?
C3 C2 C1 123(2) . . ?
C7 C2 C1 117(2) . . ?
C2 C7 H7 120.0 . . ?
C2 C7 C6 120.0 . . ?
C6 C7 H7 120.0 . . ?
C7 C6 H6 120.0 . . ?
C5 C6 C7 120.0 . . ?
C5 C6 H6 120.0 . . ?
C6 C5 N1 121(2) . . ?
C6 C5 C4 120.0 . . ?
C4 C5 N1 118(2) . . ?
C3 C4 H4 120.0 . . ?
C5 C4 C3 120.0 . . ?
C5 C4 H4 120.0 . . ?
O3 C8 N1 135.7(19) . 11_657 ?
O3 C8 N1 135.7(19) . . ?
N1 C8 N1 89(4) . 11_657 ?
C54 N52 H52 120.6 . . ?
C58 N52 H52 120.6 . . ?
C58 N52 C54 119(3) . . ?
O1 C1 O2 131(3) . . ?
O1 C1 C2 120(3) . . ?
O2 C1 C2 109(2) . . ?
C53 C52 H52A 120.0 . . ?
C53 C52 N51 120.0 . . ?
N51 C52 H52A 120.0 . . ?
C52 C53 H53 120.0 . . ?
C54 C53 C52 120.0 . . ?
C54 C53 H53 120.0 . . ?
C53 C54 N52 120(3) . . ?
C53 C54 C55 120.0 . . ?
C55 C54 N52 120(3) . . ?
C54 C55 H55 120.0 . . ?
C54 C55 C56 120.0 . . ?
C56 C55 H55 120.0 . . ?
C55 C56 H56 120.0 . . ?
N51 C56 C55 120.0 . . ?
N51 C56 H56 120.0 . . ?
C52 N51 Zn1 119(2) . . ?
C56 N51 Zn1 120(2) . . ?
C56 N51 C52 120.0 . . ?
O54 C58 N52 135(2) . . ?
O54 C58 N52 135(2) . 12 ?
N52 C58 N52 90(5) 12 . ?

loop_
_geom_bond_atom_site_label_1
_geom_bond_atom_site_label_2
_geom_bond_distance
_geom_bond_site_symmetry_2
_geom_bond_publ_flag
Zn1 Zn1 2.921(8) 4_665 ?
Zn1 O1 1.88(2) . ?
Zn1 O2 1.98(2) 4_665 ?
Zn1 O4 1.948(4) . ?
Zn1 N51 2.066(18) . ?
O1 C1 1.23(2) . ?
O2 C1 1.28(2) . ?
O3 C8 1.11(6) . ?
O54 C58 1.13(8) . ?
N1 H1 0.8800 . ?
N1 C5 1.50(2) . ?
N1 C8 1.51(4) . ?
C3 H3 0.9500 . ?
C3 C2 1.3900 . ?
C3 C4 1.3900 . ?
C2 C7 1.3900 . ?
C2 C1 1.53(2) . ?
C7 H7 0.9500 . ?
C7 C6 1.3900 . ?
C6 H6 0.9500 . ?
C6 C5 1.3900 . ?
C5 C4 1.3900 . ?
C4 H4 0.9500 . ?
N52 H52 0.8800 . ?
N52 C54 1.50(3) . ?
N52 C58 1.50(4) . ?
C52 H52A 0.9500 . ?
C52 C53 1.3900 . ?
C52 N51 1.3900 . ?
C53 H53 0.9500 . ?
C53 C54 1.3900 . ?
C54 C55 1.3900 . ?
C55 H55 0.9500 . ?
C55 C56 1.3900 . ?
C56 H56 0.9500 . ?
C56 N51 1.3900 . ?

loop_
_geom_torsion_atom_site_label_1
_geom_torsion_atom_site_label_2
_geom_torsion_atom_site_label_3
_geom_torsion_atom_site_label_4
_geom_torsion
_geom_torsion_site_symmetry_1
_geom_torsion_site_symmetry_2
_geom_torsion_site_symmetry_3
_geom_torsion_site_symmetry_4
_geom_torsion_publ_flag
Zn1 Zn1 O1 C1 -10(3) 4_665 . . . ?
Zn1 O1 C1 O2 14(6) . . . . ?
Zn1 O1 C1 C2 -166.1(17) . . . . ?
Zn1 O2 C1 O1 -7(6) 4_665 . . . ?
Zn1 O2 C1 C2 173.3(14) 4_665 . . . ?
O2 Zn1 O1 C1 -84(3) 4_665 . . . ?
O4 Zn1 O1 C1 25(3) . . . . ?
N1 C5 C4 C3 170(2) . . . . ?
C3 C2 C7 C6 0.0 . . . . ?
C3 C2 C1 O1 -175(3) . . . . ?
C3 C2 C1 O2 4(4) . . . . ?
C2 C3 C4 C5 0.0 . . . . ?
C2 C7 C6 C5 0.0 . . . . ?
C7 C2 C1 O1 3(4) . . . . ?
C7 C2 C1 O2 -177(2) . . . . ?
C7 C6 C5 N1 -169(2) . . . . ?
C7 C6 C5 C4 0.0 . . . . ?
C6 C5 C4 C3 0.0 . . . . ?
C5 N1 C8 O3 13(3) . . . . ?
C5 N1 C8 N1 -167(3) . . . 11_657 ?
C4 C3 C2 C7 0.0 . . . . ?
C4 C3 C2 C1 179(2) . . . . ?
C8 N1 C5 C6 -19(3) . . . . ?
C8 N1 C5 C4 171.1(14) . . . . ?
N52 C54 C55 C56 -177(3) . . . . ?
C1 C2 C7 C6 -179(2) . . . . ?
C52 C53 C54 N52 177(3) . . . . ?
C52 C53 C54 C55 0.0 . . . . ?
C53 C52 N51 Zn1 174.3(14) . . . . ?
C53 C52 N51 C56 0.0 . . . . ?
C53 C54 C55 C56 0.0 . . . . ?
C54 N52 C58 O54 12(4) . . . . ?
C54 N52 C58 N52 -168(4) . . . 12 ?
C54 C55 C56 N51 0.0 . . . . ?
C55 C56 N51 Zn1 -174.3(14) . . . . ?
C55 C56 N51 C52 0.0 . . . . ?
N51 Zn1 O1 C1 158(3) . . . . ?
N51 C52 C53 C54 0.0 . . . . ?
C58 N52 C54 C53 167.4(19) . . . . ?
C58 N52 C54 C55 -16(4) . . . . ?
